data_7123921
loop_
_publ_author_name
'Gong, Yanmei'
'Ma, Haiyan'

_publ_section_title
;
 High Performance Benzoimidazolyl-Based Aminophenolate Zinc Complexes for
 Isoselective Polymerization of rac-Lactide
;
_journal_name_full 'Chemical Communications'
_journal_paper_doi 10.1039/C9CC04834K
_journal_year 2019
_chemical_formula_moiety 'C48 H60 N4 O Si2 Zn'
_chemical_formula_sum 'C48 H60 N4 O Si2 Zn'
_chemical_formula_weight 830.55
_space_group_crystal_system monoclinic
_space_group_IT_number 14
_space_group_name_Hall '-P 2ybc'
_space_group_name_H-M_alt 'P 1 21/c 1'
_symmetry_space_group_name_Hall '-P 2ybc'
_symmetry_space_group_name_H-M 'P 1 21/c 1'
_atom_sites_solution_hydrogens geom
_atom_sites_solution_primary dual
_audit_creation_date 2018-04-17
_audit_creation_method
;
Olex2 1.2
(compiled 2018.04.03 svn.r3497 for OlexSys, GUI svn.r5486)
;
_audit_update_record
;
2019-05-29 deposited with the CCDC.    2019-07-26 downloaded from the CCDC.
;
_cell_angle_alpha 90
_cell_angle_beta 114.1380(10)
_cell_angle_gamma 90
_cell_formula_units_Z 4
_cell_length_a 10.78250(10)
_cell_length_b 41.7789(6)
_cell_length_c 11.4854(2)
_cell_measurement_reflns_used 9906
_cell_measurement_temperature 170(2)
_cell_measurement_theta_max 54.69
_cell_measurement_theta_min 4.107
_cell_volume 4721.56(12)
_computing_cell_refinement 'SAINT v8.37A (Bruker, 2015)'
_computing_data_reduction 'SAINT v8.37A (Bruker, 2015)'
_computing_molecular_graphics 'Olex2 (Dolomanov et al., 2009)'
_computing_publication_material 'Olex2 (Dolomanov et al., 2009)'
_computing_structure_refinement 'ShelXL (Sheldrick, 2015)'
_computing_structure_solution 'ShelXT (Sheldrick, 2015)'
_diffrn_ambient_temperature 169.99
_diffrn_measured_fraction_theta_full 0.997
_diffrn_measured_fraction_theta_max 0.995
_diffrn_measurement_device_type 'Bruker D8 Venture'
_diffrn_measurement_method '\f and \w scans'
_diffrn_radiation_type GaK\a
_diffrn_radiation_wavelength 1.34139
_diffrn_reflns_av_R_equivalents 0.0441
_diffrn_reflns_av_unetI/netI 0.0390
_diffrn_reflns_Laue_measured_fraction_full 0.997
_diffrn_reflns_Laue_measured_fraction_max 0.995
_diffrn_reflns_limit_h_max 13
_diffrn_reflns_limit_h_min -13
_diffrn_reflns_limit_k_max 47
_diffrn_reflns_limit_k_min -50
_diffrn_reflns_limit_l_max 13
_diffrn_reflns_limit_l_min -14
_diffrn_reflns_number 36826
_diffrn_reflns_point_group_measured_fraction_full 0.997
_diffrn_reflns_point_group_measured_fraction_max 0.995
_diffrn_reflns_theta_full 53.594
_diffrn_reflns_theta_max 54.899
_diffrn_reflns_theta_min 4.106
_diffrn_standards_number 0
_exptl_absorpt_coefficient_mu 0.940
_exptl_absorpt_correction_T_max 0.7508
_exptl_absorpt_correction_T_min 0.6258
_exptl_absorpt_correction_type multi-scan
_exptl_absorpt_process_details
'SADABS-2016/2 (Bruker,2016/2) was used for absorption correction. wR2(int) was 0.0992 before and 0.0574 after correction. The Ratio of minimum to maximum transmission is 0.8335. The \l/2 correction factor is Not present.'
_exptl_crystal_colour colourless
_exptl_crystal_density_diffrn 1.168
_exptl_crystal_description block
_exptl_crystal_F_000 1768
_exptl_crystal_size_max 0.15
_exptl_crystal_size_mid 0.12
_exptl_crystal_size_min 0.08
_refine_diff_density_max 0.690
_refine_diff_density_min -0.735
_refine_diff_density_rms 0.066
_refine_ls_extinction_method none
_refine_ls_goodness_of_fit_ref 1.024
_refine_ls_hydrogen_treatment constr
_refine_ls_matrix_type full
_refine_ls_number_parameters 567
_refine_ls_number_reflns 8922
_refine_ls_number_restraints 108
_refine_ls_restrained_S_all 1.120
_refine_ls_R_factor_all 0.0772
_refine_ls_R_factor_gt 0.0608
_refine_ls_shift/su_max 0.003
_refine_ls_shift/su_mean 0.000
_refine_ls_structure_factor_coef Fsqd
_refine_ls_weighting_details 'w=1/[\s^2^(Fo^2^)+(0.0569P)^2^+8.1638P] where P=(Fo^2^+2Fc^2^)/3'
_refine_ls_weighting_scheme calc
_refine_ls_wR_factor_gt 0.1395
_refine_ls_wR_factor_ref 0.1519
_reflns_Friedel_coverage 0.000
_reflns_number_gt 7163
_reflns_number_total 8922
_reflns_threshold_expression 'I > 2\s(I)'
_cod_data_source_file c9cc04834k2.cif
_cod_data_source_block mjl18142_0m
_cod_database_code 7123921
_shelx_shelxl_version_number 2016/6
_shelx_space_group_comment
;
The symmetry employed for this shelxl refinement is uniquely defined
by the following loop, which should always be used as a source of
symmetry information in preference to the above space-group names.
They are only intended as comments.
;
_shelx_estimated_absorpt_t_max 0.929
_shelx_estimated_absorpt_t_min 0.872
_olex2_refinement_description
;
1. Fixed Uiso
 At 1.2 times of:
  All C(H) groups, All C(H,H) groups
 At 1.5 times of:
  All C(H,H,H) groups
2. Uiso/Uaniso restraints and constraints
C25 \\sim C30 \\sim C29 \\sim C28 \\sim C27 \\sim C26: within 2A with sigma of
0.005 and sigma for terminal atoms of 0.01
Uanis(C48) \\sim Ueq, Uanis(C47) \\sim Ueq, Uanis(C45) \\sim Ueq, Uanis(C44)
\\sim Ueq, Uanis(C43) \\sim Ueq, Uanis(C46) \\sim Ueq: with sigma of 0.005 and
sigma for terminal atoms of 0.01
Uanis(C16) \\sim Ueq, Uanis(N3) \\sim Ueq, Uanis(C28) \\sim Ueq, Uanis(C27)
\\sim Ueq, Uanis(C26) \\sim Ueq, Uanis(C29) \\sim Ueq: with sigma of 0.005 and
sigma for terminal atoms of 0.01
3. Others
 Fixed Sof: C17(0.5) H17(0.5) C18(0.5) H18A(0.5) H18B(0.5) C19(0.5) H19A(0.5)
 H19B(0.5) C20(0.5) H20A(0.5) H20B(0.5) C21(0.5) H21A(0.5) H21B(0.5) C22(0.5)
 H22A(0.5) H22B(0.5) C17'(0.5) H17'(0.5) C18'(0.5) H18C(0.5) H18D(0.5)
 C19'(0.5) H19C(0.5) H19D(0.5) C20'(0.5) H20C(0.5) H20D(0.5) C21'(0.5)
 H21C(0.5) H21D(0.5) C22'(0.5) H22C(0.5) H22D(0.5)
4.a Ternary CH refined with riding coordinates:
 C17(H17), C17'(H17')
4.b Secondary CH2 refined with riding coordinates:
 C7(H7A,H7B), C8(H8A,H8B), C18(H18A,H18B), C19(H19A,H19B), C20(H20A,H20B),
 C21(H21A,H21B), C22(H22A,H22B), C18'(H18C,H18D), C19'(H19C,H19D), C20'(H20C,
 H20D), C21'(H21C,H21D), C22'(H22C,H22D)
4.c Aromatic/amide H refined with riding coordinates:
 C3(H3), C5(H5), C11(H11), C12(H12), C13(H13), C14(H14), C26(H26), C27(H27),
 C28(H28), C29(H29), C30(H30), C32(H32), C33(H33), C34(H34), C35(H35), C36(H36),
  C38(H38), C39(H39), C40(H40), C41(H41), C42(H42)
4.d Idealised Me refined as rotating group:
 C16(H16A,H16B,H16C), C23(H23A,H23B,H23C), C43(H43A,H43B,H43C), C44(H44A,H44B,
 H44C), C45(H45A,H45B,H45C), C46(H46A,H46B,H46C), C47(H47A,H47B,H47C), C48(H48A,
 H48B,H48C)
;
_olex2_submission_special_instructions 'No special instructions were received'

loop_
_space_group_symop_operation_xyz
'x, y, z'
'-x, y+1/2, -z+1/2'
'-x, -y, -z'
'x, -y-1/2, z-1/2'

loop_
_atom_site_label
_atom_site_type_symbol
_atom_site_fract_x
_atom_site_fract_y
_atom_site_fract_z
_atom_site_U_iso_or_equiv
_atom_site_adp_type
_atom_site_occupancy
_atom_site_site_symmetry_order
_atom_site_calc_flag
_atom_site_refinement_flags_posn
_atom_site_refinement_flags_adp
_atom_site_refinement_flags_occupancy
_atom_site_disorder_assembly
_atom_site_disorder_group
Zn1 Zn 0.62761(4) 0.65203(2) 0.49065(4) 0.02870(13) Uani 1 1 d . . . . .
Si1 Si 0.37772(9) 0.69474(2) 0.44376(11) 0.0488(3) Uani 1 1 d . . . . .
Si2 Si 0.54076(14) 0.67139(3) 0.71059(12) 0.0602(3) Uani 1 1 d . . . . .
O1 O 0.55254(18) 0.63778(5) 0.31568(18) 0.0273(4) Uani 1 1 d . . . . .
N1 N 0.8176(3) 0.67344(7) 0.4836(3) 0.0444(7) Uani 1 1 d . . . . .
N2 N 0.7671(2) 0.61851(7) 0.5967(2) 0.0374(6) Uani 1 1 d . . . . .
N3 N 0.9785(3) 0.60027(10) 0.6680(3) 0.0603(9) Uani 1 1 d . U . . .
N4 N 0.5176(2) 0.67629(6) 0.5552(2) 0.0338(6) Uani 1 1 d . . . . .
C1 C 0.6300(3) 0.62568(7) 0.2625(3) 0.0247(6) Uani 1 1 d . . . . .
C2 C 0.5840(3) 0.59982(7) 0.1747(3) 0.0244(6) Uani 1 1 d . . . . .
C3 C 0.6748(3) 0.58627(7) 0.1309(3) 0.0319(6) Uani 1 1 d . . . . .
H3 H 0.646718 0.567860 0.078007 0.038 Uiso 1 1 calc R . . . .
C4 C 0.8052(3) 0.59833(8) 0.1608(3) 0.0378(7) Uani 1 1 d . . . . .
C5 C 0.8423(3) 0.62574(8) 0.2347(3) 0.0362(7) Uani 1 1 d . . . . .
H5 H 0.927994 0.635262 0.251878 0.043 Uiso 1 1 calc R . . . .
C6 C 0.7572(3) 0.63973(7) 0.2845(3) 0.0294(6) Uani 1 1 d . . . . .
C7 C 0.7885(3) 0.67221(7) 0.3450(3) 0.0370(7) Uani 1 1 d . . . . .
H7A H 0.868176 0.680929 0.333484 0.044 Uiso 1 1 calc R . . . .
H7B H 0.710513 0.686476 0.298602 0.044 Uiso 1 1 calc R . . . .
C8 C 0.9334(3) 0.65233(12) 0.5552(4) 0.0647(13) Uani 1 1 d . . . . .
H8A H 0.978375 0.645854 0.499072 0.078 Uiso 1 1 calc R . . . .
H8B H 1.000388 0.664274 0.628291 0.078 Uiso 1 1 calc R . . . .
C9 C 0.8906(3) 0.62355(10) 0.6026(3) 0.0475(9) Uani 1 1 d . . . . .
C10 C 0.9084(4) 0.57890(11) 0.7100(3) 0.0592(12) Uani 1 1 d . . . . .
C11 C 0.9485(5) 0.55114(14) 0.7831(4) 0.0824(17) Uani 1 1 d . . . . .
H11 H 1.039330 0.543529 0.814234 0.099 Uiso 1 1 calc R . . . .
C12 C 0.8510(6) 0.53537(12) 0.8079(4) 0.0850(18) Uani 1 1 d . . . . .
H12 H 0.874930 0.516223 0.856701 0.102 Uiso 1 1 calc R . . . .
C13 C 0.7169(5) 0.54644(10) 0.7639(4) 0.0702(13) Uani 1 1 d . . . . .
H13 H 0.652214 0.534805 0.783510 0.084 Uiso 1 1 calc R . . . .
C14 C 0.6776(4) 0.57432(9) 0.6918(4) 0.0554(10) Uani 1 1 d . . . . .
H14 H 0.587151 0.582115 0.662307 0.066 Uiso 1 1 calc R . . . .
C15 C 0.7749(3) 0.59029(8) 0.6644(3) 0.0424(8) Uani 1 1 d . . . . .
C16 C 1.1216(4) 0.59781(16) 0.6908(5) 0.0942(18) Uani 1 1 d . U . . .
H16A H 1.133932 0.605480 0.615606 0.141 Uiso 1 1 calc GR . . . .
H16B H 1.150694 0.575424 0.707215 0.141 Uiso 1 1 calc GR . . . .
H16C H 1.176330 0.610883 0.764958 0.141 Uiso 1 1 calc GR . . . .
C23 C 0.8985(4) 0.58255(10) 0.1092(4) 0.0598(11) Uani 1 1 d . . . . .
H23A H 0.914455 0.560273 0.138312 0.090 Uiso 1 1 calc GR . . . .
H23B H 0.985204 0.594054 0.140146 0.090 Uiso 1 1 calc GR . . . .
H23C H 0.856195 0.583081 0.015745 0.090 Uiso 1 1 calc GR . . . .
C24 C 0.4352(3) 0.58857(6) 0.1311(3) 0.0255(6) Uani 1 1 d . . . . .
C25 C 0.3983(3) 0.56141(7) 0.0306(3) 0.0372(7) Uani 1 1 d . U . . .
C26 C 0.3410(3) 0.53240(8) 0.0438(4) 0.0521(9) Uani 1 1 d . U . . .
H26 H 0.328027 0.528343 0.119472 0.063 Uiso 1 1 calc R . . . .
C27 C 0.3028(4) 0.50949(10) -0.0511(5) 0.0729(12) Uani 1 1 d . U . . .
H27 H 0.263477 0.489983 -0.040343 0.088 Uiso 1 1 calc R . . . .
C28 C 0.3209(4) 0.51457(11) -0.1583(5) 0.0778(13) Uani 1 1 d . U . . .
H28 H 0.295758 0.498455 -0.222223 0.093 Uiso 1 1 calc R . . . .
C29 C 0.3759(4) 0.54317(11) -0.1771(4) 0.0686(11) Uani 1 1 d . U . . .
H29 H 0.387989 0.546692 -0.253526 0.082 Uiso 1 1 calc R . . . .
C30 C 0.4136(4) 0.56677(9) -0.0820(3) 0.0500(9) Uani 1 1 d . U . . .
H30 H 0.449754 0.586536 -0.094813 0.060 Uiso 1 1 calc R . . . .
C31 C 0.4192(3) 0.57649(7) 0.2508(3) 0.0323(7) Uani 1 1 d . . . . .
C32 C 0.3265(3) 0.58820(9) 0.2951(3) 0.0421(8) Uani 1 1 d . . . . .
H32 H 0.272031 0.606160 0.254334 0.051 Uiso 1 1 calc R . . . .
C33 C 0.3119(4) 0.57409(11) 0.3984(4) 0.0550(10) Uani 1 1 d . . . . .
H33 H 0.247356 0.582383 0.427206 0.066 Uiso 1 1 calc R . . . .
C34 C 0.3903(4) 0.54828(11) 0.4590(4) 0.0658(12) Uani 1 1 d . . . . .
H34 H 0.376829 0.537928 0.526541 0.079 Uiso 1 1 calc R . . . .
C35 C 0.4884(4) 0.53752(12) 0.4210(4) 0.0703(13) Uani 1 1 d . . . . .
H35 H 0.546461 0.520398 0.465360 0.084 Uiso 1 1 calc R . . . .
C36 C 0.5027(3) 0.55159(9) 0.3184(3) 0.0492(9) Uani 1 1 d . . . . .
H36 H 0.571325 0.544038 0.293430 0.059 Uiso 1 1 calc R . . . .
C37 C 0.3338(3) 0.61576(7) 0.0620(3) 0.0279(6) Uani 1 1 d . . . . .
C38 C 0.1945(3) 0.61007(8) 0.0205(3) 0.0372(7) Uani 1 1 d . . . . .
H38 H 0.164445 0.589707 0.035323 0.045 Uiso 1 1 calc R . . . .
C39 C 0.0992(3) 0.63349(9) -0.0417(3) 0.0480(9) Uani 1 1 d . . . . .
H39 H 0.005132 0.629292 -0.067075 0.058 Uiso 1 1 calc R . . . .
C40 C 0.1413(4) 0.66291(9) -0.0669(3) 0.0486(9) Uani 1 1 d . . . . .
H40 H 0.076521 0.679155 -0.108239 0.058 Uiso 1 1 calc R . . . .
C41 C 0.2779(4) 0.66853(8) -0.0314(3) 0.0472(9) Uani 1 1 d . . . . .
H41 H 0.306893 0.688472 -0.051341 0.057 Uiso 1 1 calc R . . . .
C42 C 0.3737(3) 0.64529(7) 0.0332(3) 0.0358(7) Uani 1 1 d . . . . .
H42 H 0.467530 0.649643 0.057922 0.043 Uiso 1 1 calc R . . . .
C43 C 0.3935(6) 0.70114(14) 0.2907(4) 0.101(2) Uani 1 1 d . U . . .
H43A H 0.474094 0.714218 0.305591 0.151 Uiso 1 1 calc GR . . . .
H43B H 0.312384 0.712174 0.230621 0.151 Uiso 1 1 calc GR . . . .
H43C H 0.402526 0.680417 0.254907 0.151 Uiso 1 1 calc GR . . . .
C44 C 0.2192(5) 0.67126(15) 0.4053(9) 0.150(3) Uani 1 1 d . U . . .
H44A H 0.227963 0.650406 0.370252 0.226 Uiso 1 1 calc GR . . . .
H44B H 0.142091 0.682908 0.342210 0.226 Uiso 1 1 calc GR . . . .
H44C H 0.204134 0.668090 0.483006 0.226 Uiso 1 1 calc GR . . . .
C45 C 0.3455(6) 0.73579(11) 0.4891(5) 0.0785(14) Uani 1 1 d . U . . .
H45A H 0.304762 0.734263 0.551149 0.118 Uiso 1 1 calc GR . . . .
H45B H 0.283210 0.747134 0.412945 0.118 Uiso 1 1 calc GR . . . .
H45C H 0.431524 0.747521 0.527047 0.118 Uiso 1 1 calc GR . . . .
C46 C 0.4272(9) 0.63944(18) 0.7259(8) 0.151(3) Uani 1 1 d . U . . .
H46A H 0.334599 0.647823 0.698044 0.227 Uiso 1 1 calc GR . . . .
H46B H 0.460398 0.632600 0.815134 0.227 Uiso 1 1 calc GR . . . .
H46C H 0.426925 0.621118 0.672483 0.227 Uiso 1 1 calc GR . . . .
C47 C 0.5054(6) 0.70771(12) 0.7863(5) 0.0879(16) Uani 1 1 d . U . . .
H47A H 0.559280 0.725700 0.777490 0.132 Uiso 1 1 calc GR . . . .
H47B H 0.529831 0.703533 0.876982 0.132 Uiso 1 1 calc GR . . . .
H47C H 0.408548 0.712999 0.744206 0.132 Uiso 1 1 calc GR . . . .
C48 C 0.7177(7) 0.66020(14) 0.8182(4) 0.0988(19) Uani 1 1 d . U . . .
H48A H 0.738060 0.638821 0.795595 0.148 Uiso 1 1 calc GR . . . .
H48B H 0.727045 0.660127 0.906774 0.148 Uiso 1 1 calc GR . . . .
H48C H 0.781106 0.675750 0.809039 0.148 Uiso 1 1 calc GR . . . .
C17 C 0.8247(8) 0.71186(18) 0.5056(8) 0.0279(15) Uani 0.5 1 d . . P A 1
H17 H 0.742745 0.721636 0.436954 0.034 Uiso 0.5 1 calc R . P A 1
C18 C 0.8166(7) 0.71792(15) 0.6340(6) 0.0370(14) Uani 0.5 1 d . . P A 1
H18A H 0.733869 0.707682 0.634282 0.044 Uiso 0.5 1 calc R . P A 1
H18B H 0.896651 0.708398 0.703768 0.044 Uiso 0.5 1 calc R . P A 1
C19 C 0.8123(16) 0.7539(4) 0.6557(10) 0.051(3) Uani 0.5 1 d . . P A 1
H19A H 0.811877 0.757641 0.740603 0.061 Uiso 0.5 1 calc R . P A 1
H19B H 0.727112 0.762831 0.590627 0.061 Uiso 0.5 1 calc R . P A 1
C20 C 0.936(3) 0.7717(7) 0.648(2) 0.063(5) Uani 0.5 1 d . . P A 1
H20A H 0.923370 0.795097 0.652613 0.076 Uiso 0.5 1 calc R . P A 1
H20B H 1.019915 0.765487 0.721702 0.076 Uiso 0.5 1 calc R . P A 1
C21 C 0.9490(9) 0.76362(17) 0.5246(8) 0.0493(18) Uani 0.5 1 d . . P A 1
H21A H 0.872240 0.773360 0.452109 0.059 Uiso 0.5 1 calc R . P A 1
H21B H 1.034176 0.773103 0.526893 0.059 Uiso 0.5 1 calc R . P A 1
C22 C 0.9504(8) 0.72781(19) 0.5025(8) 0.0401(18) Uani 0.5 1 d . . P A 1
H22A H 1.032970 0.718300 0.569304 0.048 Uiso 0.5 1 calc R . P A 1
H22B H 0.953439 0.723850 0.418721 0.048 Uiso 0.5 1 calc R . P A 1
C17' C 0.8684(8) 0.7013(2) 0.5610(9) 0.0404(18) Uani 0.5 1 d . . P A 2
H17' H 0.885644 0.695769 0.651075 0.049 Uiso 0.5 1 calc R . P A 2
C18' C 0.7563(8) 0.72535(18) 0.5127(7) 0.0452(17) Uani 0.5 1 d . . P A 2
H18C H 0.671960 0.715969 0.512678 0.054 Uiso 0.5 1 calc R . P A 2
H18D H 0.738772 0.731316 0.423872 0.054 Uiso 0.5 1 calc R . P A 2
C19' C 0.7962(16) 0.7558(4) 0.5991(11) 0.058(3) Uani 0.5 1 d . . P A 2
H19C H 0.723740 0.772132 0.563999 0.070 Uiso 0.5 1 calc R . P A 2
H19D H 0.805474 0.750192 0.686028 0.070 Uiso 0.5 1 calc R . P A 2
C20' C 0.929(3) 0.7693(7) 0.605(2) 0.081(8) Uani 0.5 1 d . . P A 2
H20C H 0.913974 0.777974 0.520567 0.097 Uiso 0.5 1 calc R . P A 2
H20D H 0.956600 0.787236 0.666941 0.097 Uiso 0.5 1 calc R . P A 2
C21' C 1.0403(9) 0.7456(2) 0.6437(11) 0.080(3) Uani 0.5 1 d . . P A 2
H21C H 1.065220 0.739229 0.733573 0.096 Uiso 0.5 1 calc R . P A 2
H21D H 1.121072 0.755492 0.638200 0.096 Uiso 0.5 1 calc R . P A 2
C22' C 1.0001(8) 0.7158(2) 0.5593(9) 0.051(2) Uani 0.5 1 d . . P A 2
H22C H 1.074355 0.699812 0.591123 0.061 Uiso 0.5 1 calc R . P A 2
H22D H 0.984778 0.721543 0.470890 0.061 Uiso 0.5 1 calc R . P A 2

loop_
_atom_site_aniso_label
_atom_site_aniso_U_11
_atom_site_aniso_U_22
_atom_site_aniso_U_33
_atom_site_aniso_U_23
_atom_site_aniso_U_13
_atom_site_aniso_U_12
Zn1 0.0207(2) 0.0340(3) 0.0324(2) -0.00575(18) 0.01189(17) -0.00309(17)
Si1 0.0277(4) 0.0349(5) 0.0808(7) -0.0125(5) 0.0191(5) 0.0038(4)
Si2 0.1037(9) 0.0413(6) 0.0679(7) -0.0006(5) 0.0680(7) 0.0020(6)
O1 0.0224(9) 0.0291(10) 0.0312(10) -0.0023(8) 0.0118(8) -0.0010(8)
N1 0.0345(14) 0.0590(19) 0.0475(16) -0.0261(14) 0.0247(13) -0.0245(13)
N2 0.0221(12) 0.0514(17) 0.0326(14) -0.0090(12) 0.0050(10) 0.0045(11)
N3 0.0281(14) 0.101(3) 0.0446(17) -0.0155(17) 0.0073(13) 0.0214(16)
N4 0.0308(13) 0.0337(14) 0.0442(15) -0.0053(11) 0.0226(12) -0.0036(11)
C1 0.0228(13) 0.0249(14) 0.0257(14) 0.0019(11) 0.0093(11) -0.0005(11)
C2 0.0220(13) 0.0266(14) 0.0233(13) 0.0033(11) 0.0078(11) -0.0007(11)
C3 0.0334(15) 0.0329(16) 0.0312(16) -0.0039(12) 0.0150(13) -0.0045(12)
C4 0.0319(16) 0.0457(19) 0.0416(18) -0.0076(15) 0.0209(14) -0.0041(14)
C5 0.0297(15) 0.0428(18) 0.0407(18) -0.0059(14) 0.0193(14) -0.0104(13)
C6 0.0284(14) 0.0338(16) 0.0272(15) -0.0029(12) 0.0125(12) -0.0055(12)
C7 0.0371(16) 0.0346(17) 0.0463(19) -0.0068(14) 0.0242(15) -0.0134(13)
C8 0.0221(16) 0.135(4) 0.0365(19) -0.014(2) 0.0119(15) -0.015(2)
C9 0.0204(15) 0.089(3) 0.0269(16) -0.0181(17) 0.0038(13) 0.0052(16)
C10 0.043(2) 0.076(3) 0.0364(19) -0.0196(19) -0.0064(16) 0.033(2)
C11 0.067(3) 0.094(4) 0.053(3) -0.019(3) -0.009(2) 0.047(3)
C12 0.102(4) 0.057(3) 0.053(3) -0.007(2) -0.012(3) 0.046(3)
C13 0.077(3) 0.042(2) 0.069(3) 0.006(2) 0.007(2) 0.012(2)
C14 0.043(2) 0.042(2) 0.061(2) -0.0003(18) 0.0004(17) 0.0084(16)
C15 0.0328(17) 0.044(2) 0.0370(18) -0.0125(15) 0.0006(14) 0.0133(15)
C16 0.031(2) 0.182(5) 0.061(3) -0.016(3) 0.0101(18) 0.038(3)
C23 0.046(2) 0.071(3) 0.079(3) -0.030(2) 0.043(2) -0.0131(19)
C24 0.0230(13) 0.0231(14) 0.0258(14) 0.0013(11) 0.0053(11) -0.0005(11)
C25 0.0277(14) 0.0301(15) 0.0370(16) -0.0058(12) -0.0039(12) 0.0066(12)
C26 0.0362(15) 0.0319(16) 0.068(2) -0.0090(15) 0.0004(14) -0.0021(13)
C27 0.0522(19) 0.0463(19) 0.087(2) -0.0213(19) -0.0055(18) 0.0040(16)
C28 0.061(2) 0.055(2) 0.075(2) -0.0314(19) -0.0162(18) 0.0202(17)
C29 0.064(2) 0.069(2) 0.0456(18) -0.0151(17) -0.0048(16) 0.0296(18)
C30 0.0509(18) 0.0490(18) 0.0302(16) -0.0069(14) -0.0036(14) 0.0197(15)
C31 0.0258(14) 0.0352(17) 0.0303(15) 0.0042(13) 0.0058(12) -0.0106(12)
C32 0.0402(18) 0.047(2) 0.0399(18) -0.0017(15) 0.0166(15) -0.0083(15)
C33 0.053(2) 0.075(3) 0.045(2) -0.002(2) 0.0283(18) -0.020(2)
C34 0.063(3) 0.087(3) 0.049(2) 0.020(2) 0.024(2) -0.029(2)
C35 0.058(2) 0.084(3) 0.067(3) 0.048(2) 0.023(2) 0.000(2)
C36 0.0356(18) 0.059(2) 0.050(2) 0.0248(18) 0.0139(16) 0.0004(16)
C37 0.0288(14) 0.0294(15) 0.0220(14) -0.0004(11) 0.0069(11) 0.0029(12)
C38 0.0317(16) 0.0378(18) 0.0380(17) -0.0026(14) 0.0099(13) 0.0028(13)
C39 0.0328(17) 0.057(2) 0.045(2) -0.0028(17) 0.0058(15) 0.0137(16)
C40 0.050(2) 0.048(2) 0.0356(18) 0.0043(16) 0.0044(15) 0.0228(17)
C41 0.058(2) 0.0358(19) 0.0381(19) 0.0103(15) 0.0099(16) 0.0087(16)
C42 0.0375(17) 0.0330(17) 0.0295(16) 0.0060(13) 0.0064(13) 0.0030(13)
C43 0.111(4) 0.113(4) 0.049(3) -0.004(3) 0.004(2) 0.080(3)
C44 0.043(3) 0.086(4) 0.285(8) 0.019(5) 0.029(4) -0.002(3)
C45 0.112(4) 0.053(3) 0.073(3) 0.001(2) 0.040(3) 0.032(3)
C46 0.225(7) 0.125(5) 0.186(6) -0.003(4) 0.167(6) -0.053(5)
C47 0.133(4) 0.074(3) 0.070(3) -0.016(2) 0.055(3) 0.021(3)
C48 0.157(5) 0.096(4) 0.040(2) 0.011(2) 0.036(3) 0.059(4)
C17 0.025(4) 0.021(4) 0.036(4) -0.002(3) 0.011(3) -0.001(3)
C18 0.041(3) 0.038(4) 0.033(3) -0.010(3) 0.015(3) -0.011(3)
C19 0.058(5) 0.046(5) 0.047(6) -0.022(6) 0.020(6) -0.012(4)
C20 0.063(7) 0.048(9) 0.067(10) -0.022(8) 0.015(7) -0.020(7)
C21 0.060(5) 0.028(4) 0.057(5) -0.012(3) 0.020(4) -0.020(3)
C22 0.031(4) 0.034(4) 0.050(5) 0.001(3) 0.011(3) -0.010(3)
C17' 0.031(4) 0.045(5) 0.044(5) -0.015(4) 0.014(4) -0.021(4)
C18' 0.050(4) 0.039(4) 0.047(4) -0.010(3) 0.021(4) -0.018(4)
C19' 0.063(7) 0.053(6) 0.069(9) -0.026(8) 0.038(8) -0.023(5)
C20' 0.084(13) 0.044(7) 0.13(2) -0.050(14) 0.056(17) -0.042(7)
C21' 0.061(5) 0.086(7) 0.100(8) -0.051(6) 0.041(5) -0.046(5)
C22' 0.033(4) 0.060(6) 0.065(6) -0.027(5) 0.026(4) -0.023(4)

loop_
_atom_type_symbol
_atom_type_description
_atom_type_scat_dispersion_real
_atom_type_scat_dispersion_imag
_atom_type_scat_source
C C 0.0148 0.0070 'International Tables Vol C Tables 4.2.6.8 and 6.1.1.4'
H H 0.0000 0.0000 'International Tables Vol C Tables 4.2.6.8 and 6.1.1.4'
N N 0.0253 0.0136 'International Tables Vol C Tables 4.2.6.8 and 6.1.1.4'
O O 0.0412 0.0250 'International Tables Vol C Tables 4.2.6.8 and 6.1.1.4'
Si Si 0.2148 0.2488 'International Tables Vol C Tables 4.2.6.8 and 6.1.1.4'
Zn Zn -2.8021 0.5456 'International Tables Vol C Tables 4.2.6.8 and 6.1.1.4'

loop_
_geom_angle_atom_site_label_1
_geom_angle_atom_site_label_2
_geom_angle_atom_site_label_3
_geom_angle
O1 Zn1 N1 94.88(9)
O1 Zn1 N2 107.54(9)
N2 Zn1 N1 80.60(11)
N4 Zn1 O1 120.12(10)
N4 Zn1 N1 120.96(10)
N4 Zn1 N2 123.28(11)
N4 Si1 C43 112.31(17)
N4 Si1 C44 112.5(2)
N4 Si1 C45 114.41(19)
C43 Si1 C44 106.4(4)
C43 Si1 C45 103.4(2)
C44 Si1 C45 107.0(3)
N4 Si2 C46 111.2(3)
N4 Si2 C47 114.75(19)
N4 Si2 C48 113.36(19)
C47 Si2 C46 105.7(3)
C48 Si2 C46 107.0(4)
C48 Si2 C47 104.1(3)
C1 O1 Zn1 121.68(16)
C7 N1 Zn1 103.07(17)
C7 N1 C17 100.1(4)
C8 N1 Zn1 108.4(2)
C8 N1 C7 109.6(3)
C8 N1 C17 122.0(4)
C17 N1 Zn1 111.8(3)
C17' N1 Zn1 114.9(3)
C17' N1 C7 123.4(5)
C17' N1 C8 96.8(5)
C9 N2 Zn1 113.6(3)
C9 N2 C15 106.1(3)
C15 N2 Zn1 140.3(2)
C9 N3 C10 107.5(3)
C9 N3 C16 126.8(4)
C10 N3 C16 125.6(4)
Si1 N4 Zn1 116.28(14)
Si2 N4 Zn1 119.26(15)
Si2 N4 Si1 122.86(15)
O1 C1 C2 121.1(2)
O1 C1 C6 120.6(2)
C6 C1 C2 118.2(2)
C1 C2 C24 118.4(2)
C3 C2 C1 118.2(2)
C3 C2 C24 123.4(2)
C2 C3 H3 118.3
C2 C3 C4 123.4(3)
C4 C3 H3 118.3
C3 C4 C23 120.7(3)
C5 C4 C3 117.3(3)
C5 C4 C23 122.0(3)
C4 C5 H5 119.1
C4 C5 C6 121.7(3)
C6 C5 H5 119.1
C1 C6 C7 118.4(3)
C5 C6 C1 120.4(3)
C5 C6 C7 120.6(3)
N1 C7 C6 115.8(3)
N1 C7 H7A 108.3
N1 C7 H7B 108.3
C6 C7 H7A 108.3
C6 C7 H7B 108.3
H7A C7 H7B 107.4
N1 C8 H8A 109.2
N1 C8 H8B 109.2
H8A C8 H8B 107.9
C9 C8 N1 111.9(3)
C9 C8 H8A 109.2
C9 C8 H8B 109.2
N2 C9 N3 112.1(4)
N2 C9 C8 125.0(3)
N3 C9 C8 122.7(3)
N3 C10 C11 132.2(4)
N3 C10 C15 106.0(4)
C11 C10 C15 121.8(5)
C10 C11 H11 121.6
C12 C11 C10 116.9(4)
C12 C11 H11 121.6
C11 C12 H12 118.8
C11 C12 C13 122.3(5)
C13 C12 H12 118.8
C12 C13 H13 119.7
C14 C13 C12 120.6(5)
C14 C13 H13 119.7
C13 C14 H14 121.2
C15 C14 C13 117.7(4)
C15 C14 H14 121.2
N2 C15 C10 108.3(4)
C14 C15 N2 131.0(3)
C14 C15 C10 120.7(4)
N3 C16 H16A 109.5
N3 C16 H16B 109.5
N3 C16 H16C 109.5
H16A C16 H16B 109.5
H16A C16 H16C 109.5
H16B C16 H16C 109.5
C4 C23 H23A 109.5
C4 C23 H23B 109.5
C4 C23 H23C 109.5
H23A C23 H23B 109.5
H23A C23 H23C 109.5
H23B C23 H23C 109.5
C2 C24 C25 112.4(2)
C2 C24 C37 111.3(2)
C25 C24 C37 104.0(2)
C31 C24 C2 107.0(2)
C31 C24 C25 109.7(2)
C31 C24 C37 112.6(2)
C26 C25 C24 123.0(3)
C30 C25 C24 118.9(3)
C30 C25 C26 117.9(3)
C25 C26 H26 119.4
C27 C26 C25 121.2(4)
C27 C26 H26 119.4
C26 C27 H27 119.8
C28 C27 C26 120.5(5)
C28 C27 H27 119.8
C27 C28 H28 119.6
C27 C28 C29 120.7(4)
C29 C28 H28 119.6
C28 C29 H29 120.3
C28 C29 C30 119.3(5)
C30 C29 H29 120.3
C25 C30 C29 120.4(4)
C25 C30 H30 119.8
C29 C30 H30 119.8
C32 C31 C24 125.1(3)
C32 C31 C36 117.5(3)
C36 C31 C24 117.5(3)
C31 C32 H32 119.5
C31 C32 C33 121.0(4)
C33 C32 H32 119.5
C32 C33 H33 119.8
C34 C33 C32 120.3(4)
C34 C33 H33 119.8
C33 C34 H34 120.3
C33 C34 C35 119.4(3)
C35 C34 H34 120.3
C34 C35 H35 120.0
C34 C35 C36 120.0(4)
C36 C35 H35 120.0
C31 C36 H36 119.2
C35 C36 C31 121.5(4)
C35 C36 H36 119.2
C38 C37 C24 118.9(3)
C42 C37 C24 123.4(3)
C42 C37 C38 117.6(3)
C37 C38 H38 119.3
C39 C38 C37 121.5(3)
C39 C38 H38 119.3
C38 C39 H39 120.1
C40 C39 C38 119.9(3)
C40 C39 H39 120.1
C39 C40 H40 120.2
C41 C40 C39 119.5(3)
C41 C40 H40 120.2
C40 C41 H41 119.7
C40 C41 C42 120.6(3)
C42 C41 H41 119.7
C37 C42 C41 120.8(3)
C37 C42 H42 119.6
C41 C42 H42 119.6
Si1 C43 H43A 109.5
Si1 C43 H43B 109.5
Si1 C43 H43C 109.5
H43A C43 H43B 109.5
H43A C43 H43C 109.5
H43B C43 H43C 109.5
Si1 C44 H44A 109.5
Si1 C44 H44B 109.5
Si1 C44 H44C 109.5
H44A C44 H44B 109.5
H44A C44 H44C 109.5
H44B C44 H44C 109.5
Si1 C45 H45A 109.5
Si1 C45 H45B 109.5
Si1 C45 H45C 109.5
H45A C45 H45B 109.5
H45A C45 H45C 109.5
H45B C45 H45C 109.5
Si2 C46 H46A 109.5
Si2 C46 H46B 109.5
Si2 C46 H46C 109.5
H46A C46 H46B 109.5
H46A C46 H46C 109.5
H46B C46 H46C 109.5
Si2 C47 H47A 109.5
Si2 C47 H47B 109.5
Si2 C47 H47C 109.5
H47A C47 H47B 109.5
H47A C47 H47C 109.5
H47B C47 H47C 109.5
Si2 C48 H48A 109.5
Si2 C48 H48B 109.5
Si2 C48 H48C 109.5
H48A C48 H48B 109.5
H48A C48 H48C 109.5
H48B C48 H48C 109.5
N1 C17 H17 108.1
C18 C17 N1 107.2(5)
C18 C17 H17 108.1
C22 C17 N1 114.5(6)
C22 C17 H17 108.1
C22 C17 C18 110.6(6)
C17 C18 H18A 109.7
C17 C18 H18B 109.7
H18A C18 H18B 108.2
C19 C18 C17 109.6(7)
C19 C18 H18A 109.7
C19 C18 H18B 109.7
C18 C19 H19A 109.2
C18 C19 H19B 109.2
C18 C19 C20 112.2(15)
H19A C19 H19B 107.9
C20 C19 H19A 109.2
C20 C19 H19B 109.2
C19 C20 H20A 109.5
C19 C20 H20B 109.5
H20A C20 H20B 108.1
C21 C20 C19 110.8(17)
C21 C20 H20A 109.5
C21 C20 H20B 109.5
C20 C21 H21A 109.1
C20 C21 H21B 109.1
H21A C21 H21B 107.8
C22 C21 C20 112.7(14)
C22 C21 H21A 109.1
C22 C21 H21B 109.1
C17 C22 H22A 109.5
C17 C22 H22B 109.4
C21 C22 C17 110.9(7)
C21 C22 H22A 109.5
C21 C22 H22B 109.5
H22A C22 H22B 108.0
N1 C17' H17' 108.6
N1 C17' C18' 105.7(6)
N1 C17' C22' 115.5(6)
C18' C17' H17' 108.6
C18' C17' C22' 109.7(8)
C22' C17' H17' 108.6
C17' C18' H18C 109.7
C17' C18' H18D 109.7
C17' C18' C19' 110.0(8)
H18C C18' H18D 108.2
C19' C18' H18C 109.7
C19' C18' H18D 109.7
C18' C19' H19C 109.6
C18' C19' H19D 109.6
H19C C19' H19D 108.2
C20' C19' C18' 110.1(12)
C20' C19' H19C 109.6
C20' C19' H19D 109.6
C19' C20' H20C 108.8
C19' C20' H20D 108.8
H20C C20' H20D 107.7
C21' C20' C19' 114(2)
C21' C20' H20C 108.8
C21' C20' H20D 108.8
C20' C21' H21C 109.3
C20' C21' H21D 109.3
C20' C21' C22' 111.8(11)
H21C C21' H21D 107.9
C22' C21' H21C 109.3
C22' C21' H21D 109.3
C17' C22' H22C 109.8
C17' C22' H22D 109.8
C21' C22' C17' 109.5(7)
C21' C22' H22C 109.8
C21' C22' H22D 109.8
H22C C22' H22D 108.2

loop_
_geom_bond_atom_site_label_1
_geom_bond_atom_site_label_2
_geom_bond_distance
Zn1 O1 1.9281(19)
Zn1 N1 2.267(2)
Zn1 N2 2.051(3)
Zn1 N4 1.925(2)
Si1 N4 1.711(3)
Si1 C43 1.854(6)
Si1 C44 1.860(5)
Si1 C45 1.866(4)
Si2 N4 1.710(3)
Si2 C46 1.868(6)
Si2 C47 1.864(4)
Si2 C48 1.859(6)
O1 C1 1.320(3)
N1 C7 1.493(4)
N1 C8 1.474(5)
N1 C17 1.622(8)
N1 C17' 1.429(8)
N2 C9 1.322(4)
N2 C15 1.396(5)
N3 C9 1.351(5)
N3 C10 1.378(6)
N3 C16 1.460(5)
C1 C2 1.422(4)
C1 C6 1.417(4)
C2 C3 1.390(4)
C2 C24 1.546(4)
C3 H3 0.9500
C3 C4 1.398(4)
C4 C5 1.383(4)
C4 C23 1.511(4)
C5 H5 0.9500
C5 C6 1.393(4)
C6 C7 1.499(4)
C7 H7A 0.9900
C7 H7B 0.9900
C8 H8A 0.9900
C8 H8B 0.9900
C8 C9 1.469(6)
C10 C11 1.393(7)
C10 C15 1.399(5)
C11 H11 0.9500
C11 C12 1.366(8)
C12 H12 0.9500
C12 C13 1.400(7)
C13 H13 0.9500
C13 C14 1.391(5)
C14 H14 0.9500
C14 C15 1.383(5)
C16 H16A 0.9800
C16 H16B 0.9800
C16 H16C 0.9800
C23 H23A 0.9800
C23 H23B 0.9800
C23 H23C 0.9800
C24 C25 1.550(4)
C24 C31 1.539(4)
C24 C37 1.551(4)
C25 C26 1.396(5)
C25 C30 1.388(5)
C26 H26 0.9500
C26 C27 1.381(6)
C27 H27 0.9500
C27 C28 1.340(7)
C28 H28 0.9500
C28 C29 1.389(7)
C29 H29 0.9500
C29 C30 1.402(5)
C30 H30 0.9500
C31 C32 1.383(5)
C31 C36 1.387(5)
C32 H32 0.9500
C32 C33 1.390(5)
C33 H33 0.9500
C33 C34 1.371(6)
C34 H34 0.9500
C34 C35 1.375(6)
C35 H35 0.9500
C35 C36 1.381(5)
C36 H36 0.9500
C37 C38 1.398(4)
C37 C42 1.390(4)
C38 H38 0.9500
C38 C39 1.387(5)
C39 H39 0.9500
C39 C40 1.381(5)
C40 H40 0.9500
C40 C41 1.379(5)
C41 H41 0.9500
C41 C42 1.390(4)
C42 H42 0.9500
C43 H43A 0.9800
C43 H43B 0.9800
C43 H43C 0.9800
C44 H44A 0.9800
C44 H44B 0.9800
C44 H44C 0.9800
C45 H45A 0.9800
C45 H45B 0.9800
C45 H45C 0.9800
C46 H46A 0.9800
C46 H46B 0.9800
C46 H46C 0.9800
C47 H47A 0.9800
C47 H47B 0.9800
C47 H47C 0.9800
C48 H48A 0.9800
C48 H48B 0.9800
C48 H48C 0.9800
C17 H17 1.0000
C17 C18 1.534(10)
C17 C22 1.523(11)
C18 H18A 0.9900
C18 H18B 0.9900
C18 C19 1.528(17)
C19 H19A 0.9900
C19 H19B 0.9900
C19 C20 1.56(4)
C20 H20A 0.9900
C20 H20B 0.9900
C20 C21 1.52(2)
C21 H21A 0.9900
C21 H21B 0.9900
C21 C22 1.519(11)
C22 H22A 0.9900
C22 H22B 0.9900
C17' H17' 1.0000
C17' C18' 1.495(12)
C17' C22' 1.552(10)
C18' H18C 0.9900
C18' H18D 0.9900
C18' C19' 1.562(15)
C19' H19C 0.9900
C19' H19D 0.9900
C19' C20' 1.51(4)
C20' H20C 0.9900
C20' H20D 0.9900
C20' C21' 1.48(3)
C21' H21C 0.9900
C21' H21D 0.9900
C21' C22' 1.527(12)
C22' H22C 0.9900
C22' H22D 0.9900

loop_
_smtbx_masks_void_nr
_smtbx_masks_void_average_x
_smtbx_masks_void_average_y
_smtbx_masks_void_average_z
_smtbx_masks_void_volume
_smtbx_masks_void_count_electrons
1 0.000 0.000 0.000 221.2 31.6
2 0.000 0.500 0.500 221.2 31.6
3 0.396 0.201 0.385 31.5 0.0
4 0.396 0.299 0.885 31.5 0.0
5 0.604 0.701 0.115 31.5 0.0
6 0.604 0.799 0.615 31.5 0.0
